data_2310715
loop_
_publ_author_name
'Weirich, T. E.'

_publ_section_title
;
 First-principles calculations as a tool for structure validation in
 electron crystallography
;
_journal_issue 1
_journal_name_full 'Acta Crystallographica Section A'
_journal_page_first 75
_journal_page_last 81
_journal_paper_doi 10.1107/S0108767303025042
_journal_volume 60
_journal_year 2004
_chemical_formula_sum 'Se16 Ti45'
_chemical_name_systematic 'Ti45 Se16'
_space_group_IT_number 12
_symmetry_space_group_name_Hall '-C 2y'
_symmetry_space_group_name_H-M 'C 1 2/m 1'
_cell_angle_alpha 90
_cell_angle_beta 92.1
_cell_angle_gamma 90
_cell_formula_units_Z 2
_cell_length_a 36.31
_cell_length_b 3.45
_cell_length_c 16.59
_cell_volume 2076.825
_citation_journal_id_ASTM ACACEQ
_cod_data_source_file Weirich_ACACEQ_2004_1200.cif
_cod_data_source_block Se16Ti45
_cod_database_code 2310715

loop_
_symmetry_equiv_pos_as_xyz
x,y,z
-x,y,-z
-x,-y,-z
x,-y,z
x+1/2,y+1/2,z
-x+1/2,y+1/2,-z
-x+1/2,-y+1/2,-z
x+1/2,-y+1/2,z

loop_
_atom_site_label
_atom_site_type_symbol
_atom_site_fract_x
_atom_site_fract_y
_atom_site_fract_z
_atom_site_occupancy
_atom_site_U_iso_or_equiv
Ti16 Ti 0.9635 0 0.9533 1 0.0
Ti10 Ti 0.7791 0 0.4819 1 0.0
Ti18 Ti 0.8429 0.5 0.0625 1 0.0
Ti14 Ti 0.0079 0 0.2053 1 0.0
Ti6 Ti 0.8549 0.5 0.4694 1 0.0
Se7 Se 0.973 0 0.3495 1 0.0
Ti7 Ti 0.878 0.5 0.6662 1 0.0
Ti21 Ti 0.8679 0 0.9295 1 0.0
Ti15 Ti 0.911 0 0.1219 1 0.0
Ti4 Ti 0.9122 0 0.5497 1 0.0
Ti9 Ti 0.7884 0.5 0.6136 1 0.0
Ti8 Ti 0.7727 0.5 0.3391 1 0.0
Ti2 Ti 0.0286 0.5 0.3681 1 0.0
Se2 Se 0.8602 0.5 0.8123 1 0.0
Se6 Se 0.8395 0 0.5841 1 0.0
Se8 Se 0.0706 0 0.2918 1 0.0
Se1 Se 0.7596 0.5 0.7585 1 0.0
Se4 Se 0.8753 0.5 0.2122 1 0.0
Ti22 Ti 0.7379 0 0.8635 1 0.0
Ti20 Ti 0.7804 0 0.0132 1 0.0
Ti19 Ti 0.8018 0.5 0.8985 1 0.0
Ti12 Ti 0.0681 0.5 0.1686 1 0.0
Ti23 Ti 0.8134 0 0.7467 1 0.0
Ti3 Ti 0.9401 0.5 0.4388 1 0.0
Ti11 Ti 0.9475 0.5 0.2457 1 0.0
Se5 Se 0.8269 0 0.3623 1 0.0
Ti13 Ti 0.9788 0.5 0.092 1 0.0
Se3 Se 0.9126 0.5 0.0006 1 0.0
Ti17 Ti 0.8196 0 0.2027 1 0.0
Ti1 Ti 0 0 0.5 1 0.0
Ti5 Ti 0.8961 0 0.3328 1 0.0
